data_7201835
loop_
_publ_author_name
'Chen, Jihua'
'Subramanian, Sankar'
'Parkin, Sean R.'
'Siegler, Maxime'
'Gallup, Kaitlin'
'Haughn, Chelsea'
'Martin, David C.'
'Anthony, John E.'

_publ_section_title
;
 The influence of side chains on the structures and properties of
 functionalized pentacenes
;
_journal_issue 17
_journal_name_full 'Journal of Materials Chemistry'
_journal_page_first 1961
_journal_paper_doi 10.1039/b717082c
_journal_volume 18
_journal_year 2008
_chemical_formula_moiety 'C38 H38'
_chemical_formula_sum 'C38 H38'
_chemical_formula_weight 494.68
_chemical_name_systematic
;
?
;
_space_group_IT_number 2
_symmetry_cell_setting triclinic
_symmetry_space_group_name_Hall '-P 1'
_symmetry_space_group_name_H-M 'P -1'
_atom_sites_solution_hydrogens geom
_atom_sites_solution_primary direct
_atom_sites_solution_secondary difmap
_audit_creation_method SHELXL-97
_cell_angle_alpha 105.5261(9)
_cell_angle_beta 100.2523(9)
_cell_angle_gamma 92.7360(9)
_cell_formula_units_Z 1
_cell_length_a 6.6368(1)
_cell_length_b 8.3446(2)
_cell_length_c 13.7421(3)
_cell_measurement_reflns_used 3280
_cell_measurement_temperature 90.0(2)
_cell_measurement_theta_max 27.48
_cell_measurement_theta_min 1.00
_cell_volume 717.92(3)
_computing_structure_refinement 'SHELXL-97 (Sheldrick, 1997)'
_computing_structure_solution 'SHELXS-97 (Sheldrick, 1990)'
_diffrn_ambient_temperature 90(2)
_diffrn_detector_area_resol_mean 18
_diffrn_measured_fraction_theta_full 1.000
_diffrn_measured_fraction_theta_max 1.000
_diffrn_measurement_device_type 'Nonius KappaCCD diffractometer'
_diffrn_measurement_method '\w scans at fixed \c = 55\%'
_diffrn_radiation_monochromator graphite
_diffrn_radiation_source 'fine-focus sealed tube'
_diffrn_radiation_type MoK\a
_diffrn_radiation_wavelength 0.71073
_diffrn_reflns_av_R_equivalents 0.0354
_diffrn_reflns_av_sigmaI/netI 0.0518
_diffrn_reflns_limit_h_max 7
_diffrn_reflns_limit_h_min -7
_diffrn_reflns_limit_k_max 9
_diffrn_reflns_limit_k_min -9
_diffrn_reflns_limit_l_max 16
_diffrn_reflns_limit_l_min -16
_diffrn_reflns_number 5024
_diffrn_reflns_theta_full 25.00
_diffrn_reflns_theta_max 25.00
_diffrn_reflns_theta_min 1.57
_diffrn_standards_decay_% <1
_exptl_absorpt_coefficient_mu 0.064
_exptl_absorpt_correction_T_max 0.9987
_exptl_absorpt_correction_T_min 0.9748
_exptl_absorpt_correction_type multi-scan
_exptl_absorpt_process_details 'Scalepack (Otwinowski & Minor, 1997)'
_exptl_crystal_colour blue
_exptl_crystal_density_diffrn 1.144
_exptl_crystal_density_method 'not measured'
_exptl_crystal_description needle
_exptl_crystal_F_000 266
_exptl_crystal_size_max 0.40
_exptl_crystal_size_mid 0.15
_exptl_crystal_size_min 0.02
_refine_diff_density_max 0.300
_refine_diff_density_min -0.233
_refine_diff_density_rms 0.046
_refine_ls_extinction_method none
_refine_ls_goodness_of_fit_ref 0.993
_refine_ls_hydrogen_treatment constr
_refine_ls_matrix_type full
_refine_ls_number_parameters 173
_refine_ls_number_reflns 2513
_refine_ls_number_restraints 0
_refine_ls_restrained_S_all 0.993
_refine_ls_R_factor_all 0.0865
_refine_ls_R_factor_gt 0.0474
_refine_ls_shift/su_max 0.000
_refine_ls_shift/su_mean 0.000
_refine_ls_structure_factor_coef Fsqd
_refine_ls_weighting_details 'calc w=1/[\s^2^(Fo^2^)+(0.0755P)^2^] where P=(Fo^2^+2Fc^2^)/3'
_refine_ls_weighting_scheme calc
_refine_ls_wR_factor_gt 0.1145
_refine_ls_wR_factor_ref 0.1343
_reflns_number_gt 1571
_reflns_number_total 2513
_reflns_threshold_expression >2\s(I)
_cod_data_source_file b717082c.txt
_cod_data_source_block k04107
_cod_database_code 7201835

loop_
_symmetry_equiv_pos_as_xyz
'x, y, z'
'-x, -y, -z'

loop_
_atom_site_label
_atom_site_type_symbol
_atom_site_fract_x
_atom_site_fract_y
_atom_site_fract_z
_atom_site_U_iso_or_equiv
_atom_site_adp_type
_atom_site_occupancy
_atom_site_symmetry_multiplicity
_atom_site_calc_flag
_atom_site_refinement_flags
_atom_site_disorder_assembly
_atom_site_disorder_group
C1 C 0.3167(2) 0.58226(19) 0.49429(11) 0.0176(4) Uani 1 1 d . . .
C2 C 0.3829(2) 0.50182(18) 0.40214(11) 0.0191(4) Uani 1 1 d . . .
C3 C 0.2723(2) 0.50037(19) 0.30454(12) 0.0216(4) Uani 1 1 d . . .
H3 H 0.1467 0.5504 0.3001 0.026 Uiso 1 1 calc R . .
C4 C 0.3407(2) 0.42830(19) 0.21471(12) 0.0219(4) Uani 1 1 d . . .
C5 C 0.2314(3) 0.4299(2) 0.11542(12) 0.0294(5) Uani 1 1 d . . .
H5 H 0.1049 0.4786 0.1098 0.035 Uiso 1 1 calc R . .
C6 C 0.3062(3) 0.3625(2) 0.02893(13) 0.0334(5) Uani 1 1 d . . .
H6 H 0.2328 0.3665 -0.0363 0.040 Uiso 1 1 calc R . .
C7 C 0.4932(3) 0.2865(2) 0.03558(13) 0.0335(5) Uani 1 1 d . . .
H7 H 0.5433 0.2392 -0.0254 0.040 Uiso 1 1 calc R . .
C8 C 0.6008(3) 0.2806(2) 0.12776(13) 0.0297(5) Uani 1 1 d . . .
H8 H 0.7252 0.2286 0.1305 0.036 Uiso 1 1 calc R . .
C9 C 0.5308(2) 0.35123(19) 0.22112(12) 0.0230(4) Uani 1 1 d . . .
C10 C 0.6379(2) 0.34780(19) 0.31624(12) 0.0218(4) Uani 1 1 d . . .
H10 H 0.7613 0.2946 0.3197 0.026 Uiso 1 1 calc R . .
C11 C 0.5707(2) 0.42033(18) 0.40832(11) 0.0179(4) Uani 1 1 d . . .
C12 C 0.1360(2) 0.66897(19) 0.48851(11) 0.0202(4) Uani 1 1 d . . .
C13 C -0.0122(2) 0.74409(19) 0.48461(11) 0.0199(4) Uani 1 1 d . . .
C14 C -0.1981(2) 0.83236(19) 0.47558(11) 0.0197(4) Uani 1 1 d . . .
H14A H -0.1649 0.9494 0.5191 0.024 Uiso 1 1 calc R . .
H14B H -0.3046 0.7788 0.5020 0.024 Uiso 1 1 calc R . .
C15 C -0.2850(2) 0.83215(19) 0.36485(11) 0.0208(4) Uani 1 1 d . . .
H15A H -0.1809 0.8903 0.3394 0.025 Uiso 1 1 calc R . .
H15B H -0.3127 0.7153 0.3207 0.025 Uiso 1 1 calc R . .
C16 C -0.4820(2) 0.91708(19) 0.35567(11) 0.0200(4) Uani 1 1 d . . .
H16A H -0.5827 0.8634 0.3854 0.024 Uiso 1 1 calc R . .
H16B H -0.4520 1.0357 0.3967 0.024 Uiso 1 1 calc R . .
C17 C -0.5783(2) 0.90919(19) 0.24554(11) 0.0224(4) Uani 1 1 d . . .
H17A H -0.5981 0.7910 0.2034 0.027 Uiso 1 1 calc R . .
H17B H -0.4818 0.9705 0.2176 0.027 Uiso 1 1 calc R . .
C18 C -0.7840(2) 0.9823(2) 0.23495(12) 0.0284(5) Uani 1 1 d . . .
H18A H -0.7647 1.1004 0.2771 0.034 Uiso 1 1 calc R . .
H18B H -0.8811 0.9207 0.2624 0.034 Uiso 1 1 calc R . .
C19 C -0.8779(3) 0.9739(2) 0.12388(12) 0.0376(5) Uani 1 1 d . . .
H19A H -0.7856 1.0392 0.0973 0.056 Uiso 1 1 calc R . .
H19B H -1.0113 1.0198 0.1214 0.056 Uiso 1 1 calc R . .
H19C H -0.8972 0.8573 0.0816 0.056 Uiso 1 1 calc R . .

loop_
_atom_site_aniso_label
_atom_site_aniso_U_11
_atom_site_aniso_U_22
_atom_site_aniso_U_33
_atom_site_aniso_U_23
_atom_site_aniso_U_13
_atom_site_aniso_U_12
C1 0.0159(8) 0.0154(9) 0.0216(9) 0.0063(7) 0.0025(7) 0.0009(7)
C2 0.0184(9) 0.0159(9) 0.0230(10) 0.0061(7) 0.0032(7) 0.0012(7)
C3 0.0193(9) 0.0192(9) 0.0266(10) 0.0072(7) 0.0030(8) 0.0053(7)
C4 0.0249(9) 0.0193(9) 0.0211(9) 0.0063(7) 0.0027(8) 0.0026(7)
C5 0.0319(11) 0.0286(10) 0.0278(11) 0.0103(8) 0.0018(8) 0.0065(8)
C6 0.0416(11) 0.0369(11) 0.0210(10) 0.0106(8) 0.0001(8) 0.0045(9)
C7 0.0425(12) 0.0336(11) 0.0254(10) 0.0064(8) 0.0115(9) 0.0071(9)
C8 0.0334(11) 0.0310(11) 0.0271(10) 0.0080(8) 0.0108(8) 0.0106(8)
C9 0.0267(10) 0.0193(10) 0.0246(10) 0.0070(7) 0.0073(8) 0.0040(8)
C10 0.0214(9) 0.0197(9) 0.0264(10) 0.0073(7) 0.0073(7) 0.0066(7)
C11 0.0174(9) 0.0145(9) 0.0223(10) 0.0054(7) 0.0048(7) 0.0028(7)
C12 0.0211(9) 0.0190(9) 0.0207(9) 0.0057(7) 0.0044(7) 0.0028(8)
C13 0.0227(9) 0.0194(9) 0.0184(9) 0.0056(7) 0.0052(7) 0.0031(8)
C14 0.0164(9) 0.0210(10) 0.0237(9) 0.0069(7) 0.0067(7) 0.0061(7)
C15 0.0200(9) 0.0221(9) 0.0211(9) 0.0055(7) 0.0060(7) 0.0056(7)
C16 0.0191(9) 0.0208(9) 0.0215(9) 0.0068(7) 0.0052(7) 0.0057(7)
C17 0.0238(10) 0.0225(10) 0.0225(10) 0.0074(8) 0.0058(8) 0.0056(8)
C18 0.0258(10) 0.0343(11) 0.0257(10) 0.0101(8) 0.0028(8) 0.0088(8)
C19 0.0337(11) 0.0451(13) 0.0322(11) 0.0119(9) -0.0017(9) 0.0108(9)

loop_
_atom_type_symbol
_atom_type_description
_atom_type_scat_dispersion_real
_atom_type_scat_dispersion_imag
_atom_type_scat_source
C C 0.0033 0.0016 'International Tables Vol C Tables 4.2.6.8 and 6.1.1.4'
H H 0.0000 0.0000 'International Tables Vol C Tables 4.2.6.8 and 6.1.1.4'

loop_
_geom_angle_atom_site_label_1
_geom_angle_atom_site_label_2
_geom_angle_atom_site_label_3
_geom_angle
_geom_angle_site_symmetry_1
_geom_angle_site_symmetry_3
_geom_angle_publ_flag
C11 C1 C2 120.79(14) 2_666 . ?
C11 C1 C12 119.79(13) 2_666 . ?
C2 C1 C12 119.41(13) . . ?
C3 C2 C1 121.90(14) . . ?
C3 C2 C11 118.72(14) . . ?
C1 C2 C11 119.38(13) . . ?
C4 C3 C2 122.13(14) . . ?
C4 C3 H3 118.9 . . ?
C2 C3 H3 118.9 . . ?
C3 C4 C5 122.37(15) . . ?
C3 C4 C9 119.11(14) . . ?
C5 C4 C9 118.50(14) . . ?
C6 C5 C4 120.90(16) . . ?
C6 C5 H5 119.6 . . ?
C4 C5 H5 119.6 . . ?
C5 C6 C7 120.40(16) . . ?
C5 C6 H6 119.8 . . ?
C7 C6 H6 119.8 . . ?
C8 C7 C6 120.74(16) . . ?
C8 C7 H7 119.6 . . ?
C6 C7 H7 119.6 . . ?
C7 C8 C9 121.19(15) . . ?
C7 C8 H8 119.4 . . ?
C9 C8 H8 119.4 . . ?
C10 C9 C8 122.44(15) . . ?
C10 C9 C4 119.31(14) . . ?
C8 C9 C4 118.25(14) . . ?
C9 C10 C11 122.35(15) . . ?
C9 C10 H10 118.8 . . ?
C11 C10 H10 118.8 . . ?
C10 C11 C1 121.85(14) . 2_666 ?
C10 C11 C2 118.33(14) . . ?
C1 C11 C2 119.81(13) 2_666 . ?
C13 C12 C1 178.72(17) . . ?
C12 C13 C14 177.70(16) . . ?
C13 C14 C15 112.85(12) . . ?
C13 C14 H14A 109.0 . . ?
C15 C14 H14A 109.0 . . ?
C13 C14 H14B 109.0 . . ?
C15 C14 H14B 109.0 . . ?
H14A C14 H14B 107.8 . . ?
C16 C15 C14 112.44(12) . . ?
C16 C15 H15A 109.1 . . ?
C14 C15 H15A 109.1 . . ?
C16 C15 H15B 109.1 . . ?
C14 C15 H15B 109.1 . . ?
H15A C15 H15B 107.8 . . ?
C17 C16 C15 113.41(12) . . ?
C17 C16 H16A 108.9 . . ?
C15 C16 H16A 108.9 . . ?
C17 C16 H16B 108.9 . . ?
C15 C16 H16B 108.9 . . ?
H16A C16 H16B 107.7 . . ?
C16 C17 C18 113.67(13) . . ?
C16 C17 H17A 108.8 . . ?
C18 C17 H17A 108.8 . . ?
C16 C17 H17B 108.8 . . ?
C18 C17 H17B 108.8 . . ?
H17A C17 H17B 107.7 . . ?
C17 C18 C19 112.93(13) . . ?
C17 C18 H18A 109.0 . . ?
C19 C18 H18A 109.0 . . ?
C17 C18 H18B 109.0 . . ?
C19 C18 H18B 109.0 . . ?
H18A C18 H18B 107.8 . . ?
C18 C19 H19A 109.5 . . ?
C18 C19 H19B 109.5 . . ?
H19A C19 H19B 109.5 . . ?
C18 C19 H19C 109.5 . . ?
H19A C19 H19C 109.5 . . ?
H19B C19 H19C 109.5 . . ?

loop_
_geom_bond_atom_site_label_1
_geom_bond_atom_site_label_2
_geom_bond_distance
_geom_bond_site_symmetry_2
_geom_bond_publ_flag
C1 C11 1.418(2) 2_666 ?
C1 C2 1.420(2) . ?
C1 C12 1.431(2) . ?
C2 C3 1.406(2) . ?
C2 C11 1.448(2) . ?
C3 C4 1.386(2) . ?
C3 H3 0.9500 . ?
C4 C5 1.431(2) . ?
C4 C9 1.442(2) . ?
C5 C6 1.362(2) . ?
C5 H5 0.9500 . ?
C6 C7 1.421(2) . ?
C6 H6 0.9500 . ?
C7 C8 1.353(2) . ?
C7 H7 0.9500 . ?
C8 C9 1.430(2) . ?
C8 H8 0.9500 . ?
C9 C10 1.381(2) . ?
C10 C11 1.408(2) . ?
C10 H10 0.9500 . ?
C11 C1 1.418(2) 2_666 ?
C12 C13 1.193(2) . ?
C13 C14 1.470(2) . ?
C14 C15 1.5277(18) . ?
C14 H14A 0.9900 . ?
C14 H14B 0.9900 . ?
C15 C16 1.5187(19) . ?
C15 H15A 0.9900 . ?
C15 H15B 0.9900 . ?
C16 C17 1.5170(19) . ?
C16 H16A 0.9900 . ?
C16 H16B 0.9900 . ?
C17 C18 1.521(2) . ?
C17 H17A 0.9900 . ?
C17 H17B 0.9900 . ?
C18 C19 1.5242(19) . ?
C18 H18A 0.9900 . ?
C18 H18B 0.9900 . ?
C19 H19A 0.9800 . ?
C19 H19B 0.9800 . ?
C19 H19C 0.9800 . ?

loop_
_geom_torsion_atom_site_label_1
_geom_torsion_atom_site_label_2
_geom_torsion_atom_site_label_3
_geom_torsion_atom_site_label_4
_geom_torsion
_geom_torsion_site_symmetry_1
_geom_torsion_site_symmetry_2
_geom_torsion_site_symmetry_3
_geom_torsion_site_symmetry_4
_geom_torsion_publ_flag
C11 C1 C2 C3 179.00(13) 2_666 . . . ?
C12 C1 C2 C3 -2.0(2) . . . . ?
C11 C1 C2 C11 -1.7(2) 2_666 . . . ?
C12 C1 C2 C11 177.33(13) . . . . ?
C1 C2 C3 C4 177.19(14) . . . . ?
C11 C2 C3 C4 -2.1(2) . . . . ?
C2 C3 C4 C5 -178.50(14) . . . . ?
C2 C3 C4 C9 0.4(2) . . . . ?
C3 C4 C5 C6 177.92(16) . . . . ?
C9 C4 C5 C6 -1.0(2) . . . . ?
C4 C5 C6 C7 1.1(3) . . . . ?
C5 C6 C7 C8 -0.5(3) . . . . ?
C6 C7 C8 C9 -0.3(3) . . . . ?
C7 C8 C9 C10 -179.67(15) . . . . ?
C7 C8 C9 C4 0.4(2) . . . . ?
C3 C4 C9 C10 1.4(2) . . . . ?
C5 C4 C9 C10 -179.69(14) . . . . ?
C3 C4 C9 C8 -178.74(15) . . . . ?
C5 C4 C9 C8 0.2(2) . . . . ?
C8 C9 C10 C11 178.72(15) . . . . ?
C4 C9 C10 C11 -1.4(2) . . . . ?
C9 C10 C11 C1 -179.25(14) . . . 2_666 ?
C9 C10 C11 C2 -0.3(2) . . . . ?
C3 C2 C11 C10 2.0(2) . . . . ?
C1 C2 C11 C10 -177.26(14) . . . . ?
C3 C2 C11 C1 -179.00(13) . . . 2_666 ?
C1 C2 C11 C1 1.7(2) . . . 2_666 ?
C13 C14 C15 C16 177.53(13) . . . . ?
C14 C15 C16 C17 -176.50(12) . . . . ?
C15 C16 C17 C18 175.61(13) . . . . ?
C16 C17 C18 C19 179.77(13) . . . . ?
